data_1530780
loop_
_publ_author_name
'Sirotinkin, S.P.'
'Efremov, V.A.'
'Kovba, L.M.'
'Pokrovskii, A.N.'

_publ_section_title
;
 The crystal structure of anhydrous neodymium sulfate Nd2 (S O4)3
;
_journal_name_full Kristallografiya
_journal_page_first 1272
_journal_page_last 1273
_journal_volume 22
_journal_year 1977
_chemical_formula_sum 'Nd2 O12 S3'
_chemical_name_systematic 'Nd2 (S O4)3'
_space_group_IT_number 15
_symmetry_space_group_name_Hall '-B 2b'
_symmetry_space_group_name_H-M 'B 1 1 2/b'
_cell_angle_alpha 90
_cell_angle_beta 90
_cell_angle_gamma 109.78
_cell_formula_units_Z 4
_cell_length_a 21.72
_cell_length_b 6.904
_cell_length_c 6.673
_cell_volume 941.610
_citation_journal_id_ASTM KRISAJ
_cod_data_source_file Sirotinkin_KRISAJ_1977_348.cif
_cod_data_source_block Nd2O12S3
_cod_original_cell_volume 941.6095
_cod_original_sg_symbol_Hall '-C 2yc (-x,z,y)'
_cod_database_code 1530780

loop_
_symmetry_equiv_pos_as_xyz
x,y,z
-x,-y+1/2,z
-x,-y,-z
x,y-1/2,-z
x+1/2,y,z+1/2
-x+1/2,-y+1/2,z+1/2
-x+1/2,-y,-z+1/2
x+1/2,y-1/2,-z+1/2

loop_
_atom_site_label
_atom_site_type_symbol
_atom_site_fract_x
_atom_site_fract_y
_atom_site_fract_z
_atom_site_occupancy
_atom_site_U_iso_or_equiv
O4 O-2 0.4763 0.0626 0.2861 1 0.0
O3 O-2 0.322 0.1412 0.1947 1 0.0
O5 O-2 0.3537 0.329 0.5075 1 0.0
O6 O-2 0.4439 0.2441 0.0362 1 0.0
S2 S+6 0.5 0.25 0.1653 1 0.0
O1 O-2 0.1521 0.5039 0.3092 1 0.0
Nd1 Nd+3 0.1321 0.1349 0.3514 1 0.0
O2 O-2 0.2497 0.2915 0.3549 1 0.0
S1 S+6 0.3168 0.3113 0.3154 1 0.0
